data_4335499
loop_
_publ_author_name
'Haolin Yin'
'Andrew J. Lewis'
'Patrick Carroll'
'Eric J. Schelter'

_publ_section_title
;
 Electrophilic Ln(III) Cations Protected by C-F \\rightarrow Ln
 Interactions and Their Coordination Chemistry with Weak \s- and \p-Donors
;
_journal_name_full 'Inorganic Chemistry'
_journal_page_first 8234
_journal_page_last 8243
_journal_paper_doi 10.1021/ic401130e
_journal_volume 52
_journal_year 2013
_chemical_formula_sum 'C43 H8 Ce F30 N3 O'
_chemical_formula_weight 1292.64
_space_group_IT_number 2
_symmetry_cell_setting triclinic
_symmetry_Int_Tables_number 2
_symmetry_space_group_name_Hall '-P 1'
_symmetry_space_group_name_H-M 'P -1'
_atom_sites_solution_hydrogens geom
_atom_sites_solution_primary direct
_audit_creation_method SHELXL-97
_cell_angle_alpha 83.687(11)
_cell_angle_beta 88.692(10)
_cell_angle_gamma 71.854(9)
_cell_formula_units_Z 2
_cell_length_a 10.449(3)
_cell_length_b 11.307(3)
_cell_length_c 18.920(5)
_cell_measurement_temperature 143(1)
_cell_volume 2111.1(10)
_computing_data_collection 'Bruker APEX2'
_computing_data_reduction 'Bruker SAINT'
_computing_structure_refinement 'SHELXL-97 (Sheldrick, 2008)'
_computing_structure_solution 'SHELXS-97 (Sheldrick, 2008)'
_diffrn_ambient_temperature 143(1)
_diffrn_measured_fraction_theta_full 0.976
_diffrn_measured_fraction_theta_max 0.976
_diffrn_measurement_device 'CCD Area Detector'
_diffrn_measurement_device_type 'Bruker APEXII'
_diffrn_measurement_method 'phi and omega scans'
_diffrn_radiation_monochromator graphite
_diffrn_radiation_source 'sealed tube'
_diffrn_radiation_type MoK\a
_diffrn_radiation_wavelength 0.71073
_diffrn_reflns_av_R_equivalents 0.0263
_diffrn_reflns_av_sigmaI/netI 0.0173
_diffrn_reflns_limit_h_max 13
_diffrn_reflns_limit_h_min -10
_diffrn_reflns_limit_k_max 14
_diffrn_reflns_limit_k_min -14
_diffrn_reflns_limit_l_max 24
_diffrn_reflns_limit_l_min -24
_diffrn_reflns_number 47382
_diffrn_reflns_theta_full 27.55
_diffrn_reflns_theta_max 27.55
_diffrn_reflns_theta_min 2.09
_exptl_absorpt_coefficient_mu 1.254
_exptl_absorpt_correction_T_max 0.7456
_exptl_absorpt_correction_T_min 0.6147
_exptl_absorpt_correction_type multi-scan
_exptl_absorpt_process_details '(SADABS; Sheldrick, 2007)'
_exptl_crystal_density_diffrn 2.033
_exptl_crystal_F_000 1246
_exptl_crystal_size_max 0.50
_exptl_crystal_size_mid 0.35
_exptl_crystal_size_min 0.18
_refine_diff_density_max 0.545
_refine_diff_density_min -0.581
_refine_diff_density_rms 0.062
_refine_ls_extinction_method none
_refine_ls_goodness_of_fit_ref 1.134
_refine_ls_hydrogen_treatment constr
_refine_ls_matrix_type full
_refine_ls_number_parameters 705
_refine_ls_number_reflns 9523
_refine_ls_number_restraints 0
_refine_ls_restrained_S_all 1.134
_refine_ls_R_factor_all 0.0243
_refine_ls_R_factor_gt 0.0214
_refine_ls_shift/su_max 0.002
_refine_ls_shift/su_mean 0.000
_refine_ls_structure_factor_coef Fsqd
_refine_ls_weighting_details 'calc w=1/[\s^2^(Fo^2^)+(0.0093P)^2^+2.3598P] where P=(Fo^2^+2Fc^2^)/3'
_refine_ls_weighting_scheme calc
_refine_ls_wR_factor_gt 0.0506
_refine_ls_wR_factor_ref 0.0541
_reflns_number_gt 8997
_reflns_number_total 9523
_reflns_threshold_expression >2sigma(I)
_cod_data_source_file ic401130e_si_002_4.cif
_cod_data_source_block UP4355(1-Ce(PhOMe))
_cod_original_sg_symbol_H-M 'P -1 '
_cod_database_code 4335499

loop_
_symmetry_equiv_pos_as_xyz
'x, y, z'
'-x, -y, -z'

loop_
_atom_site_label
_atom_site_type_symbol
_atom_site_fract_x
_atom_site_fract_y
_atom_site_fract_z
_atom_site_U_iso_or_equiv
_atom_site_adp_type
_atom_site_occupancy
_atom_site_symmetry_multiplicity
_atom_site_calc_flag
_atom_site_refinement_flags
Ce1 Ce 0.555362(10) 0.431576(9) 0.264847(5) 0.02097(4) Uani 1 1 d .
N1 N 0.68528(17) 0.53204(14) 0.18543(8) 0.0261(3) Uani 1 1 d .
N2 N 0.32519(16) 0.57632(15) 0.25062(8) 0.0248(3) Uani 1 1 d .
N3 N 0.65552(16) 0.28403(15) 0.36679(8) 0.0249(3) Uani 1 1 d .
C1 C 0.8063(2) 0.47287(18) 0.15541(10) 0.0248(4) Uani 1 1 d .
C2 C 0.8507(2) 0.34234(18) 0.16469(10) 0.0252(4) Uani 1 1 d .
C3 C 0.9693(2) 0.26714(19) 0.14054(11) 0.0302(4) Uani 1 1 d .
C4 C 1.0529(2) 0.3231(2) 0.10238(11) 0.0338(5) Uani 1 1 d .
C5 C 1.0166(2) 0.4515(2) 0.09313(11) 0.0342(5) Uani 1 1 d .
C6 C 0.8980(2) 0.52480(19) 0.11964(11) 0.0301(4) Uani 1 1 d .
C7 C 0.6141(2) 0.65669(17) 0.16355(10) 0.0247(4) Uani 1 1 d .
C8 C 0.5905(2) 0.71121(19) 0.09325(11) 0.0303(4) Uani 1 1 d .
C9 C 0.5054(3) 0.8312(2) 0.07648(12) 0.0362(5) Uani 1 1 d .
C10 C 0.4384(2) 0.90057(19) 0.12891(13) 0.0362(5) Uani 1 1 d .
C11 C 0.4579(2) 0.85071(19) 0.19884(12) 0.0316(4) Uani 1 1 d .
C12 C 0.5454(2) 0.73181(18) 0.21471(10) 0.0264(4) Uani 1 1 d .
C13 C 0.27579(19) 0.64278(17) 0.18527(10) 0.0231(4) Uani 1 1 d .
C14 C 0.33387(19) 0.59352(17) 0.12337(10) 0.0245(4) Uani 1 1 d .
C15 C 0.2976(2) 0.64922(18) 0.05530(10) 0.0260(4) Uani 1 1 d .
C16 C 0.1966(2) 0.76178(18) 0.04604(10) 0.0275(4) Uani 1 1 d .
C17 C 0.1386(2) 0.81753(17) 0.10497(11) 0.0279(4) Uani 1 1 d .
C18 C 0.1791(2) 0.76082(18) 0.17288(10) 0.0258(4) Uani 1 1 d .
C19 C 0.2445(2) 0.59492(17) 0.31084(10) 0.0253(4) Uani 1 1 d .
C20 C 0.3071(2) 0.57765(18) 0.37722(10) 0.0268(4) Uani 1 1 d .
C21 C 0.2416(2) 0.5827(2) 0.44105(11) 0.0326(4) Uani 1 1 d .
C22 C 0.1036(2) 0.6103(2) 0.44110(12) 0.0377(5) Uani 1 1 d .
C23 C 0.0366(2) 0.6266(2) 0.37721(13) 0.0363(5) Uani 1 1 d .
C24 C 0.1058(2) 0.61647(19) 0.31395(11) 0.0294(4) Uani 1 1 d .
C25 C 0.5859(2) 0.24030(18) 0.42118(10) 0.0268(4) Uani 1 1 d .
C26 C 0.4492(2) 0.26109(18) 0.41122(10) 0.0275(4) Uani 1 1 d .
C27 C 0.3657(2) 0.2277(2) 0.46117(12) 0.0378(5) Uani 1 1 d .
C28 C 0.4196(3) 0.1669(3) 0.52572(13) 0.0505(7) Uani 1 1 d .
C29 C 0.5538(3) 0.1445(3) 0.53880(12) 0.0501(7) Uani 1 1 d .
C30 C 0.6352(2) 0.1817(2) 0.48861(11) 0.0366(5) Uani 1 1 d .
C31 C 0.7960(2) 0.23535(18) 0.36382(10) 0.0258(4) Uani 1 1 d .
C32 C 0.8679(2) 0.31760(19) 0.34236(11) 0.0289(4) Uani 1 1 d .
C33 C 1.0033(2) 0.2798(2) 0.32844(12) 0.0362(5) Uani 1 1 d .
C34 C 1.0745(2) 0.1549(2) 0.33673(14) 0.0416(5) Uani 1 1 d .
C35 C 1.0091(2) 0.0693(2) 0.35922(13) 0.0383(5) Uani 1 1 d .
C36 C 0.8730(2) 0.10909(19) 0.37239(11) 0.0302(4) Uani 1 1 d .
C37 C 0.59021(19) 0.13543(17) 0.20725(10) 0.0245(4) Uani 1 1 d .
C38 C 0.6405(2) 0.1121(2) 0.14038(11) 0.0312(4) Uani 1 1 d .
H38 H 0.6130 0.1728 0.1017 0.041 Uiso 1 1 calc R
C39 C 0.7326(2) -0.0032(2) 0.13202(12) 0.0361(5) Uani 1 1 d .
H39 H 0.7667 -0.0211 0.0872 0.048 Uiso 1 1 calc R
C40 C 0.7740(2) -0.0921(2) 0.18983(13) 0.0368(5) Uani 1 1 d .
H40 H 0.8372 -0.1691 0.1840 0.049 Uiso 1 1 calc R
C41 C 0.7219(2) -0.0673(2) 0.25628(12) 0.0364(5) Uani 1 1 d .
H41 H 0.7500 -0.1276 0.2951 0.048 Uiso 1 1 calc R
C42 C 0.6279(2) 0.04738(19) 0.26535(11) 0.0307(4) Uani 1 1 d .
H42 H 0.5912 0.0643 0.3098 0.041 Uiso 1 1 calc R
C43 C 0.3632(2) 0.2645(2) 0.19636(15) 0.0422(5) Uani 1 1 d .
H43a H 0.3591 0.2593 0.1462 0.063 Uiso 1 1 calc R
H43b H 0.3029 0.3433 0.2075 0.063 Uiso 1 1 calc R
H43c H 0.3374 0.1975 0.2220 0.063 Uiso 1 1 calc R
O1 O 0.49908(14) 0.25446(13) 0.21650(7) 0.0275(3) Uani 1 1 d .
F1 F 0.76661(12) 0.28630(10) 0.20148(6) 0.0292(2) Uani 1 1 d .
F2 F 1.00239(14) 0.14317(12) 0.15318(8) 0.0414(3) Uani 1 1 d .
F3 F 1.16687(13) 0.25326(15) 0.07438(8) 0.0477(3) Uani 1 1 d .
F4 F 1.09879(15) 0.50656(15) 0.05727(8) 0.0484(4) Uani 1 1 d .
F5 F 0.87266(14) 0.64947(12) 0.11029(7) 0.0403(3) Uani 1 1 d .
F6 F 0.64675(16) 0.64364(12) 0.04018(6) 0.0418(3) Uani 1 1 d .
F7 F 0.48333(19) 0.87759(14) 0.00806(8) 0.0565(4) Uani 1 1 d .
F8 F 0.35229(16) 1.01558(13) 0.11190(9) 0.0552(4) Uani 1 1 d .
F9 F 0.39225(15) 0.91574(13) 0.25021(8) 0.0465(3) Uani 1 1 d .
F10 F 0.56284(13) 0.68119(11) 0.28394(6) 0.0343(3) Uani 1 1 d .
F11 F 0.43647(12) 0.48275(11) 0.13148(6) 0.0321(3) Uani 1 1 d .
F12 F 0.35903(14) 0.59507(12) -0.00087(6) 0.0391(3) Uani 1 1 d .
F13 F 0.15691(14) 0.81778(12) -0.01958(6) 0.0397(3) Uani 1 1 d .
F14 F 0.04381(14) 0.92901(11) 0.09613(7) 0.0405(3) Uani 1 1 d .
F15 F 0.12516(13) 0.82460(11) 0.22776(6) 0.0345(3) Uani 1 1 d .
F16 F 0.44453(12) 0.54599(11) 0.37868(6) 0.0302(2) Uani 1 1 d .
F17 F 0.31090(15) 0.56176(14) 0.50231(6) 0.0429(3) Uani 1 1 d .
F18 F 0.03722(17) 0.61870(16) 0.50259(8) 0.0557(4) Uani 1 1 d .
F19 F -0.09690(14) 0.64941(16) 0.37642(8) 0.0521(4) Uani 1 1 d .
F20 F 0.03548(12) 0.62479(12) 0.25390(7) 0.0365(3) Uani 1 1 d .
F21 F 0.39356(11) 0.32206(11) 0.34755(6) 0.0297(2) Uani 1 1 d .
F22 F 0.23504(15) 0.25317(16) 0.44677(9) 0.0543(4) Uani 1 1 d .
F23 F 0.3416(2) 0.1310(2) 0.57525(9) 0.0788(6) Uani 1 1 d .
F24 F 0.6069(2) 0.0874(2) 0.60184(8) 0.0814(6) Uani 1 1 d .
F25 F 0.76399(15) 0.16256(14) 0.50648(7) 0.0482(4) Uani 1 1 d .
F26 F 0.79790(13) 0.44144(11) 0.33096(7) 0.0372(3) Uani 1 1 d .
F27 F 1.06521(15) 0.36403(15) 0.30554(9) 0.0525(4) Uani 1 1 d .
F28 F 1.20582(15) 0.11653(17) 0.32190(11) 0.0637(5) Uani 1 1 d .
F29 F 1.07645(15) -0.05306(13) 0.36674(9) 0.0553(4) Uani 1 1 d .
F30 F 0.81288(14) 0.02254(11) 0.39336(7) 0.0389(3) Uani 1 1 d .

loop_
_atom_site_aniso_label
_atom_site_aniso_U_11
_atom_site_aniso_U_22
_atom_site_aniso_U_33
_atom_site_aniso_U_23
_atom_site_aniso_U_13
_atom_site_aniso_U_12
Ce1 0.01991(6) 0.02086(5) 0.01841(5) 0.00157(4) 0.00056(4) -0.00223(4)
N1 0.0315(9) 0.0203(7) 0.0249(8) -0.0017(6) 0.0064(7) -0.0064(6)
N2 0.0228(8) 0.0262(8) 0.0205(7) -0.0021(6) -0.0009(6) -0.0007(6)
N3 0.0233(8) 0.0280(8) 0.0211(7) 0.0030(6) -0.0024(6) -0.0065(6)
C1 0.0283(10) 0.0256(9) 0.0218(9) -0.0045(7) 0.0020(7) -0.0099(8)
C2 0.0267(10) 0.0274(9) 0.0240(9) -0.0046(7) 0.0030(7) -0.0115(8)
C3 0.0273(10) 0.0316(10) 0.0308(10) -0.0085(8) -0.0034(8) -0.0058(8)
C4 0.0230(10) 0.0457(12) 0.0325(11) -0.0120(9) 0.0015(8) -0.0077(9)
C5 0.0299(11) 0.0489(13) 0.0309(10) -0.0070(9) 0.0039(8) -0.0219(10)
C6 0.0353(11) 0.0303(10) 0.0287(10) -0.0060(8) 0.0033(8) -0.0154(9)
C7 0.0293(10) 0.0214(8) 0.0250(9) -0.0010(7) 0.0000(7) -0.0108(7)
C8 0.0433(12) 0.0261(9) 0.0259(9) -0.0029(7) -0.0018(8) -0.0172(9)
C9 0.0498(13) 0.0302(10) 0.0326(11) 0.0084(8) -0.0153(10) -0.0211(10)
C10 0.0317(11) 0.0223(9) 0.0531(14) 0.0029(9) -0.0124(10) -0.0078(8)
C11 0.0280(10) 0.0244(9) 0.0428(12) -0.0084(8) 0.0020(9) -0.0074(8)
C12 0.0303(10) 0.0245(9) 0.0257(9) -0.0015(7) 0.0001(8) -0.0108(8)
C13 0.0228(9) 0.0233(9) 0.0232(9) -0.0020(7) -0.0037(7) -0.0071(7)
C14 0.0236(9) 0.0208(8) 0.0260(9) -0.0010(7) -0.0033(7) -0.0026(7)
C15 0.0298(10) 0.0264(9) 0.0218(9) -0.0030(7) -0.0004(7) -0.0086(8)
C16 0.0310(10) 0.0282(9) 0.0222(9) 0.0036(7) -0.0072(8) -0.0095(8)
C17 0.0245(10) 0.0207(9) 0.0353(10) 0.0010(7) -0.0051(8) -0.0036(7)
C18 0.0260(10) 0.0241(9) 0.0268(9) -0.0062(7) 0.0011(7) -0.0058(7)
C19 0.0277(10) 0.0224(9) 0.0230(9) -0.0026(7) 0.0014(7) -0.0038(7)
C20 0.0261(10) 0.0289(9) 0.0238(9) -0.0043(7) 0.0022(7) -0.0056(8)
C21 0.0415(12) 0.0340(11) 0.0220(9) -0.0062(8) 0.0028(8) -0.0102(9)
C22 0.0407(13) 0.0410(12) 0.0318(11) -0.0095(9) 0.0155(9) -0.0127(10)
C23 0.0281(11) 0.0370(11) 0.0422(12) -0.0056(9) 0.0084(9) -0.0079(9)
C24 0.0263(10) 0.0299(10) 0.0297(10) -0.0026(8) -0.0007(8) -0.0056(8)
C25 0.0346(11) 0.0244(9) 0.0202(9) 0.0006(7) 0.0007(8) -0.0083(8)
C26 0.0336(11) 0.0263(9) 0.0219(9) -0.0017(7) 0.0042(8) -0.0089(8)
C27 0.0385(13) 0.0389(12) 0.0388(12) -0.0050(9) 0.0132(10) -0.0167(10)
C28 0.0674(19) 0.0540(15) 0.0333(12) 0.0032(11) 0.0215(12) -0.0278(14)
C29 0.0717(19) 0.0531(15) 0.0229(11) 0.0108(10) 0.0015(11) -0.0208(14)
C30 0.0455(13) 0.0390(12) 0.0239(10) 0.0029(8) -0.0036(9) -0.0132(10)
C31 0.0254(10) 0.0278(9) 0.0214(9) -0.0001(7) -0.0074(7) -0.0048(7)
C32 0.0265(10) 0.0289(10) 0.0293(10) 0.0013(8) -0.0064(8) -0.0066(8)
C33 0.0278(11) 0.0421(12) 0.0400(12) -0.0013(9) -0.0037(9) -0.0137(9)
C34 0.0229(11) 0.0485(13) 0.0498(14) -0.0077(11) -0.0038(9) -0.0048(9)
C35 0.0324(11) 0.0319(11) 0.0438(12) -0.0080(9) -0.0093(9) 0.0019(9)
C36 0.0322(11) 0.0270(10) 0.0311(10) -0.0003(8) -0.0090(8) -0.0089(8)
C37 0.0246(9) 0.0248(9) 0.0251(9) -0.0044(7) -0.0019(7) -0.0081(7)
C38 0.0357(11) 0.0334(10) 0.0249(9) -0.0007(8) -0.0016(8) -0.0122(9)
C39 0.0357(12) 0.0427(12) 0.0325(11) -0.0131(9) 0.0053(9) -0.0131(10)
C40 0.0310(11) 0.0311(11) 0.0479(13) -0.0111(9) -0.0042(9) -0.0066(9)
C41 0.0453(13) 0.0271(10) 0.0348(11) 0.0006(8) -0.0099(9) -0.0087(9)
C42 0.0393(12) 0.0295(10) 0.0232(9) -0.0030(8) -0.0008(8) -0.0108(9)
C43 0.0266(11) 0.0418(13) 0.0586(15) -0.0109(11) -0.0071(10) -0.0087(9)
O1 0.0263(7) 0.0259(7) 0.0295(7) -0.0046(5) -0.0037(5) -0.0059(5)
F1 0.0287(6) 0.0218(5) 0.0367(6) -0.0019(5) 0.0057(5) -0.0080(5)
F2 0.0372(7) 0.0282(6) 0.0532(8) -0.0094(6) 0.0002(6) -0.0001(5)
F3 0.0232(6) 0.0624(9) 0.0530(8) -0.0168(7) 0.0080(6) -0.0037(6)
F4 0.0395(8) 0.0670(10) 0.0495(8) -0.0085(7) 0.0131(6) -0.0322(7)
F5 0.0500(8) 0.0326(6) 0.0463(8) -0.0056(6) 0.0104(6) -0.0247(6)
F6 0.0694(10) 0.0372(7) 0.0239(6) -0.0061(5) 0.0037(6) -0.0229(7)
F7 0.0941(13) 0.0410(8) 0.0359(7) 0.0149(6) -0.0262(8) -0.0279(8)
F8 0.0506(9) 0.0263(7) 0.0789(11) 0.0073(7) -0.0208(8) -0.0005(6)
F9 0.0422(8) 0.0343(7) 0.0587(9) -0.0162(6) 0.0115(7) -0.0024(6)
F10 0.0438(7) 0.0335(6) 0.0233(6) -0.0028(5) 0.0049(5) -0.0090(5)
F11 0.0329(6) 0.0276(6) 0.0249(6) -0.0010(4) -0.0004(5) 0.0058(5)
F12 0.0495(8) 0.0387(7) 0.0225(6) -0.0058(5) 0.0020(5) -0.0032(6)
F13 0.0487(8) 0.0382(7) 0.0262(6) 0.0088(5) -0.0108(5) -0.0084(6)
F14 0.0404(7) 0.0255(6) 0.0429(7) 0.0032(5) -0.0053(6) 0.0061(5)
F15 0.0392(7) 0.0273(6) 0.0306(6) -0.0075(5) 0.0020(5) 0.0003(5)
F16 0.0263(6) 0.0393(6) 0.0218(5) -0.0027(5) -0.0020(4) -0.0056(5)
F17 0.0537(9) 0.0560(8) 0.0203(6) -0.0070(5) 0.0017(5) -0.0180(7)
F18 0.0550(9) 0.0757(11) 0.0383(8) -0.0169(7) 0.0265(7) -0.0211(8)
F19 0.0268(7) 0.0686(10) 0.0584(9) -0.0080(8) 0.0126(6) -0.0117(7)
F20 0.0272(6) 0.0443(7) 0.0360(7) 0.0002(5) -0.0056(5) -0.0096(5)
F21 0.0247(6) 0.0350(6) 0.0272(6) 0.0004(5) 0.0006(4) -0.0073(5)
F22 0.0396(8) 0.0692(10) 0.0590(9) -0.0063(8) 0.0195(7) -0.0253(7)
F23 0.0924(15) 0.0962(14) 0.0515(10) 0.0147(9) 0.0338(10) -0.0446(12)
F24 0.1011(16) 0.1067(16) 0.0280(8) 0.0306(9) -0.0052(9) -0.0325(13)
F25 0.0515(9) 0.0603(9) 0.0285(7) 0.0083(6) -0.0162(6) -0.0146(7)
F26 0.0326(7) 0.0278(6) 0.0481(7) 0.0071(5) -0.0060(6) -0.0081(5)
F27 0.0348(8) 0.0557(9) 0.0708(10) 0.0030(8) 0.0016(7) -0.0231(7)
F28 0.0241(7) 0.0669(11) 0.0928(13) -0.0139(9) 0.0063(8) -0.0021(7)
F29 0.0429(8) 0.0330(7) 0.0785(11) -0.0101(7) -0.0139(8) 0.0069(6)
F30 0.0414(7) 0.0270(6) 0.0474(8) 0.0030(5) -0.0119(6) -0.0108(5)

loop_
_atom_type_symbol
_atom_type_description
_atom_type_scat_dispersion_real
_atom_type_scat_dispersion_imag
_atom_type_scat_source
C C 0.0033 0.0016 'International Tables Vol C Tables 4.2.6.8 and 6.1.1.4'
H H 0.0000 0.0000 'International Tables Vol C Tables 4.2.6.8 and 6.1.1.4'
N N 0.0061 0.0033 'International Tables Vol C Tables 4.2.6.8 and 6.1.1.4'
O O 0.0106 0.0060 'International Tables Vol C Tables 4.2.6.8 and 6.1.1.4'
F F 0.0171 0.0103 'International Tables Vol C Tables 4.2.6.8 and 6.1.1.4'
Ce Ce -0.2486 2.6331 'International Tables Vol C Tables 4.2.6.8 and 6.1.1.4'

loop_
_geom_angle_atom_site_label_1
_geom_angle_atom_site_label_2
_geom_angle_atom_site_label_3
_geom_angle
N1 Ce1 N3 122.53(6)
N1 Ce1 N2 103.51(6)
N3 Ce1 N2 128.40(5)
N1 Ce1 O1 114.60(5)
N3 Ce1 O1 87.10(5)
N2 Ce1 O1 94.34(5)
N1 Ce1 F1 61.99(5)
N3 Ce1 F1 81.12(5)
N2 Ce1 F1 146.47(5)
O1 Ce1 F1 68.90(4)
N1 Ce1 F16 117.81(5)
N3 Ce1 F16 75.01(5)
N2 Ce1 F16 62.91(5)
O1 Ce1 F16 126.24(4)
F1 Ce1 F16 150.28(4)
N1 Ce1 F21 175.87(5)
N3 Ce1 F21 61.41(5)
N2 Ce1 F21 73.44(5)
O1 Ce1 F21 63.33(4)
F1 Ce1 F21 119.03(4)
F16 Ce1 F21 63.57(4)
N1 Ce1 F11 71.53(5)
N3 Ce1 F11 150.40(5)
N2 Ce1 F11 61.58(4)
O1 Ce1 F11 63.49(4)
F1 Ce1 F11 84.90(4)
F16 Ce1 F11 124.24(4)
F21 Ce1 F11 104.42(4)
N1 Ce1 F26 67.16(5)
N3 Ce1 F26 59.76(5)
N2 Ce1 F26 133.77(5)
O1 Ce1 F26 131.38(4)
F1 Ce1 F26 71.44(4)
F16 Ce1 F26 81.26(4)
F21 Ce1 F26 116.95(4)
F11 Ce1 F26 138.34(4)
N1 Ce1 F10 59.54(5)
N3 Ce1 F10 110.78(5)
N2 Ce1 F10 71.87(5)
O1 Ce1 F10 161.72(4)
F1 Ce1 F10 116.23(4)
F16 Ce1 F10 58.66(4)
F21 Ce1 F10 121.19(4)
F11 Ce1 F10 98.80(4)
F26 Ce1 F10 64.57(4)
C1 N1 C7 121.35(16)
C1 N1 Ce1 125.83(12)
C7 N1 Ce1 112.13(12)
C13 N2 C19 119.90(16)
C13 N2 Ce1 121.86(12)
C19 N2 Ce1 118.21(12)
C25 N3 C31 120.37(16)
C25 N3 Ce1 125.83(13)
C31 N3 Ce1 113.59(12)
N1 C1 C2 117.11(17)
N1 C1 C6 129.21(18)
C2 C1 C6 113.55(18)
C3 C2 F1 118.13(17)
C3 C2 C1 125.79(19)
F1 C2 C1 116.08(16)
F2 C3 C2 120.75(19)
F2 C3 C4 120.97(19)
C2 C3 C4 118.27(19)
F3 C4 C5 120.8(2)
F3 C4 C3 120.5(2)
C5 C4 C3 118.73(19)
F4 C5 C4 119.0(2)
F4 C5 C6 119.3(2)
C4 C5 C6 121.6(2)
F5 C6 C5 117.67(19)
F5 C6 C1 120.40(18)
C5 C6 C1 121.93(19)
N1 C7 C12 118.26(17)
N1 C7 C8 125.94(18)
C12 C7 C8 115.32(18)
F6 C8 C9 118.70(18)
F6 C8 C7 119.51(18)
C9 C8 C7 121.7(2)
F7 C9 C10 120.1(2)
F7 C9 C8 119.2(2)
C10 C9 C8 120.63(19)
F8 C10 C9 120.2(2)
F8 C10 C11 120.0(2)
C9 C10 C11 119.76(19)
F9 C11 C10 120.58(19)
F9 C11 C12 120.6(2)
C10 C11 C12 118.8(2)
F10 C12 C11 118.90(18)
F10 C12 C7 117.29(17)
C11 C12 C7 123.74(19)
N2 C13 C14 118.31(16)
N2 C13 C18 127.72(17)
C14 C13 C18 113.78(17)
F11 C14 C15 117.86(17)
F11 C14 C13 117.14(16)
C15 C14 C13 124.99(17)
F12 C15 C16 120.41(17)
F12 C15 C14 120.80(17)
C16 C15 C14 118.79(18)
F13 C16 C15 120.46(18)
F13 C16 C17 120.46(18)
C15 C16 C17 119.07(17)
F14 C17 C16 119.20(18)
F14 C17 C18 119.83(18)
C16 C17 C18 120.96(18)
F15 C18 C17 117.69(17)
F15 C18 C13 120.04(17)
C17 C18 C13 122.24(18)
C20 C19 C24 114.03(18)
C20 C19 N2 118.49(18)
C24 C19 N2 127.09(18)
F16 C20 C21 117.83(18)
F16 C20 C19 117.29(17)
C21 C20 C19 124.75(19)
F17 C21 C20 120.4(2)
F17 C21 C22 120.60(19)
C20 C21 C22 119.0(2)
F18 C22 C23 121.2(2)
F18 C22 C21 120.0(2)
C23 C22 C21 118.80(19)
F19 C23 C22 119.6(2)
F19 C23 C24 119.4(2)
C22 C23 C24 120.9(2)
F20 C24 C23 117.87(19)
F20 C24 C19 119.71(18)
C23 C24 C19 122.41(19)
N3 C25 C26 118.06(17)
N3 C25 C30 127.7(2)
C26 C25 C30 114.19(19)
F21 C26 C27 117.91(19)
F21 C26 C25 117.23(16)
C27 C26 C25 124.8(2)
F22 C27 C28 120.9(2)
F22 C27 C26 120.3(2)
C28 C27 C26 118.8(2)
F23 C28 C29 120.6(2)
F23 C28 C27 120.4(3)
C29 C28 C27 119.0(2)
F24 C29 C28 119.5(2)
F24 C29 C30 119.1(3)
C28 C29 C30 121.3(2)
F25 C30 C29 118.0(2)
F25 C30 C25 120.2(2)
C29 C30 C25 121.8(2)
C32 C31 C36 114.83(19)
C32 C31 N3 118.03(17)
C36 C31 N3 126.71(19)
F26 C32 C33 118.71(19)
F26 C32 C31 117.57(18)
C33 C32 C31 123.61(19)
F27 C33 C34 120.0(2)
F27 C33 C32 120.4(2)
C34 C33 C32 119.6(2)
F28 C34 C33 120.3(2)
F28 C34 C35 120.4(2)
C33 C34 C35 119.3(2)
F29 C35 C34 120.3(2)
F29 C35 C36 119.5(2)
C34 C35 C36 120.2(2)
F30 C36 C35 118.26(19)
F30 C36 C31 119.32(19)
C35 C36 C31 122.4(2)
C42 C37 C38 122.13(19)
C42 C37 O1 119.00(17)
C38 C37 O1 118.86(17)
C37 C38 C39 118.63(19)
C40 C39 C38 120.3(2)
C39 C40 C41 120.2(2)
C40 C41 C42 120.2(2)
C37 C42 C41 118.54(19)
C37 O1 C43 111.78(15)
C37 O1 Ce1 126.24(11)
C43 O1 Ce1 121.97(12)
C2 F1 Ce1 117.86(10)
C12 F10 Ce1 98.62(10)
C14 F11 Ce1 112.99(10)
C20 F16 Ce1 111.89(10)
C26 F21 Ce1 114.93(11)
C32 F26 Ce1 100.75(11)

loop_
_geom_bond_atom_site_label_1
_geom_bond_atom_site_label_2
_geom_bond_distance
Ce1 N1 2.4255(17)
Ce1 N3 2.4281(16)
Ce1 N2 2.4528(17)
Ce1 O1 2.5207(14)
Ce1 F1 2.6574(13)
Ce1 F16 2.6868(13)
Ce1 F21 2.7563(13)
Ce1 F11 2.7604(13)
Ce1 F26 2.8899(15)
Ce1 F10 2.9095(14)
N1 C1 1.376(3)
N1 C7 1.394(2)
N2 C13 1.394(2)
N2 C19 1.397(2)
N3 C25 1.382(2)
N3 C31 1.401(3)
C1 C2 1.395(3)
C1 C6 1.397(3)
C2 C3 1.367(3)
C2 F1 1.371(2)
C3 F2 1.330(2)
C3 C4 1.378(3)
C4 F3 1.342(2)
C4 C5 1.373(3)
C5 F4 1.341(2)
C5 C6 1.378(3)
C6 F5 1.343(2)
C7 C12 1.394(3)
C7 C8 1.396(3)
C8 F6 1.341(2)
C8 C9 1.378(3)
C9 F7 1.339(2)
C9 C10 1.374(3)
C10 F8 1.340(2)
C10 C11 1.374(3)
C11 F9 1.330(2)
C11 C12 1.375(3)
C12 F10 1.363(2)
C13 C14 1.397(3)
C13 C18 1.400(3)
C14 F11 1.368(2)
C14 C15 1.376(3)
C15 F12 1.336(2)
C15 C16 1.373(3)
C16 F13 1.342(2)
C16 C17 1.376(3)
C17 F14 1.335(2)
C17 C18 1.384(3)
C18 F15 1.342(2)
C19 C20 1.395(3)
C19 C24 1.394(3)
C20 F16 1.368(2)
C20 C21 1.372(3)
C21 F17 1.340(2)
C21 C22 1.377(3)
C22 F18 1.338(2)
C22 C23 1.376(3)
C23 F19 1.337(3)
C23 C24 1.381(3)
C24 F20 1.346(2)
C25 C26 1.388(3)
C25 C30 1.401(3)
C26 F21 1.365(2)
C26 C27 1.373(3)
C27 F22 1.333(3)
C27 C28 1.374(4)
C28 F23 1.340(3)
C28 C29 1.368(4)
C29 F24 1.336(3)
C29 C30 1.378(3)
C30 F25 1.340(3)
C31 C32 1.390(3)
C31 C36 1.397(3)
C32 F26 1.358(2)
C32 C33 1.372(3)
C33 F27 1.339(3)
C33 C34 1.369(3)
C34 F28 1.337(3)
C34 C35 1.376(4)
C35 F29 1.336(3)
C35 C36 1.378(3)
C36 F30 1.340(2)
C37 C42 1.375(3)
C37 C38 1.379(3)
C37 O1 1.412(2)
C38 C39 1.382(3)
C39 C40 1.379(3)
C40 C41 1.381(3)
C41 C42 1.387(3)
C43 O1 1.445(3)
